data_7720790
loop_
_publ_author_name
'Campanella, Anthony J.'
'Gin, Amanda'
'Sung, Siyoung'
'Jackson, Cassidy E.'
'Martinez, Roxanna'
'&#xdc;ng&#xf6;r, &#xd6;kten'
'Dasari, Srikanth'
'Ozarowski, Andrew'
'Bhowmick, Indrani'
'Zadrozny, Joseph M.'

_publ_section_title
;
 Amplified electron-spin thermal sensitivity in Mn(II) complexes.
;
_journal_issue 13
_journal_name_full 'Dalton transactions (Cambridge, England : 2003)'
_journal_page_first 5139
_journal_page_last 5150
_journal_paper_doi 10.1039/d5dt02920a
_journal_volume 55
_journal_year 2026
_chemical_formula_moiety 'C18 H42 Mn N8, 2(F6 P)'
_chemical_formula_sum 'C18 H42 F12 Mn N8 P2'
_chemical_formula_weight 715.48
_space_group_crystal_system trigonal
_space_group_IT_number 163
_space_group_name_Hall '-P 3 2c'
_space_group_name_H-M_alt 'P -3 1 c'
_atom_sites_solution_hydrogens geom
_audit_creation_date 2022-10-26
_audit_creation_method
;
Olex2 1.3
(compiled 2020.11.12 svn.r5f609507 for OlexSys, GUI svn.r6226)
;
_audit_update_record
;
2023-11-11 deposited with the CCDC.	2026-01-06 downloaded from the CCDC.
;
_cell_angle_alpha 90
_cell_angle_beta 90
_cell_angle_gamma 120
_cell_formula_units_Z 2
_cell_length_a 9.7469(4)
_cell_length_b 9.7469(4)
_cell_length_c 16.8886(13)
_cell_measurement_reflns_used 4329
_cell_measurement_temperature 100.0
_cell_measurement_theta_max 28.71
_cell_measurement_theta_min 2.41
_cell_volume 1389.50(13)
_computing_cell_refinement 'SAINT V8.40B (?, 2016)'
_computing_data_reduction 'SAINT V8.40B (?, 2016)'
_computing_molecular_graphics 'Olex2 1.3 (Dolomanov et al., 2009)'
_computing_publication_material 'Olex2 1.3 (Dolomanov et al., 2009)'
_computing_structure_refinement 'XL  (Sheldrick, 2008)'
_computing_structure_solution 'SHELXT 2018/2 (Sheldrick, 2018)'
_diffrn_ambient_temperature 100.0
_diffrn_measured_fraction_theta_full 0.999
_diffrn_measured_fraction_theta_max 0.999
_diffrn_measurement_device_type 'Bruker APEX-II CCD'
_diffrn_measurement_method '\f and \w scans'
_diffrn_radiation_type MoK\a
_diffrn_radiation_wavelength 0.71073
_diffrn_reflns_av_R_equivalents 0.0609
_diffrn_reflns_av_unetI/netI 0.0085
_diffrn_reflns_Laue_measured_fraction_full 0.999
_diffrn_reflns_Laue_measured_fraction_max 0.999
_diffrn_reflns_limit_h_max 14
_diffrn_reflns_limit_h_min -14
_diffrn_reflns_limit_k_max 14
_diffrn_reflns_limit_k_min -14
_diffrn_reflns_limit_l_max 24
_diffrn_reflns_limit_l_min -24
_diffrn_reflns_number 154430
_diffrn_reflns_point_group_measured_fraction_full 0.999
_diffrn_reflns_point_group_measured_fraction_max 0.999
_diffrn_reflns_theta_full 25.242
_diffrn_reflns_theta_max 31.494
_diffrn_reflns_theta_min 2.412
_diffrn_source_current 30.0
_diffrn_source_power 1.5
_diffrn_source_voltage 50.0
_diffrn_standards_number 0
_exptl_absorpt_coefficient_mu 0.698
_exptl_absorpt_correction_T_max 0.925
_exptl_absorpt_correction_T_min 0.909
_exptl_absorpt_correction_type none
_exptl_absorpt_process_details
;
SADABS-2016/2 (Bruker,2016/2) was used for absorption correction.
wR2(int) was 0.0725 before and 0.0667 after correction.
The Ratio of minimum to maximum transmission is 0.8994.
The \l/2 correction factor is Not present.
;
_exptl_crystal_colour orange
_exptl_crystal_colour_primary orange
_exptl_crystal_density_diffrn 1.710
_exptl_crystal_description block
_exptl_crystal_F_000 738
_exptl_crystal_size_max 0.178
_exptl_crystal_size_mid 0.114
_exptl_crystal_size_min 0.111
_refine_diff_density_max 0.438
_refine_diff_density_min -0.335
_refine_diff_density_rms 0.050
_refine_ls_extinction_method none
_refine_ls_goodness_of_fit_ref 1.056
_refine_ls_hydrogen_treatment constr
_refine_ls_matrix_type full
_refine_ls_number_parameters 64
_refine_ls_number_reflns 1560
_refine_ls_number_restraints 0
_refine_ls_restrained_S_all 1.056
_refine_ls_R_factor_all 0.0269
_refine_ls_R_factor_gt 0.0237
_refine_ls_shift/su_max 0.001
_refine_ls_shift/su_mean 0.000
_refine_ls_structure_factor_coef Fsqd
_refine_ls_weighting_details 'w=1/[\s^2^(Fo^2^)+(0.0400P)^2^+0.3513P] where P=(Fo^2^+2Fc^2^)/3'
_refine_ls_weighting_scheme calc
_refine_ls_wR_factor_gt 0.0641
_refine_ls_wR_factor_ref 0.0663
_reflns_Friedel_coverage 0.000
_reflns_number_gt 1433
_reflns_number_total 1560
_reflns_threshold_expression 'I > 2\s(I)'
_cod_data_source_file d5dt02920a2.cif
_cod_data_source_block jz57_0m_02122020_a
_cod_original_cell_volume 1389.50(16)
_cod_database_code 7720790
_shelx_shelxl_version_number 2018/3
_shelx_space_group_comment
;
The symmetry employed for this shelxl refinement is uniquely defined
by the following loop, which should always be used as a source of
symmetry information in preference to the above space-group names.
They are only intended as comments.
;
_shelx_estimated_absorpt_t_max 0.934
_shelx_estimated_absorpt_t_min 0.897
_olex2_refinement_description
;
1. Fixed Uiso
 At 1.2 times of:
  All C(H,H) groups, All N(H) groups
2.a Ternary CH refined with riding coordinates:
 N007(H007)
2.b Secondary CH2 refined with riding coordinates:
 C008(H00A,H00B), C009(H00C,H00D), C00A(H00E,H00F)
;
_olex2_submission_special_instructions 'No special instructions were received'

loop_
_space_group_symop_operation_xyz
'x, y, z'
'-y, x-y, z'
'-x+y, -x, z'
'-y, -x, -z+1/2'
'-x+y, y, -z+1/2'
'x, x-y, -z+1/2'
'-x, -y, -z'
'y, -x+y, -z'
'x-y, x, -z'
'y, x, z-1/2'
'x-y, -y, z-1/2'
'-x, -x+y, z-1/2'

loop_
_atom_site_label
_atom_site_type_symbol
_atom_site_fract_x
_atom_site_fract_y
_atom_site_fract_z
_atom_site_U_iso_or_equiv
_atom_site_adp_type
_atom_site_occupancy
_atom_site_site_symmetry_order
_atom_site_calc_flag
_atom_site_refinement_flags_posn
_atom_site_refinement_flags_adp
_atom_site_refinement_flags_occupancy
_atom_site_disorder_assembly
_atom_site_disorder_group
Mn01 Mn 0.333333 0.666667 0.250000 0.01226(8) Uani 1 6 d S T P . .
P002 P 1.000000 1.000000 0.500000 0.01359(11) Uani 1 6 d S T P . .
P003 P 0.666667 1.333333 0.250000 0.01737(12) Uani 1 6 d S T P . .
F004 F 0.88747(7) 0.85068(7) 0.44546(3) 0.02379(13) Uani 1 1 d . . . . .
F005 F 0.53171(7) 1.19907(7) 0.30441(4) 0.02918(15) Uani 1 1 d . . . . .
N006 N 0.333333 0.666667 0.41873(7) 0.0146(2) Uani 1 3 d S T P . .
N007 N 0.56760(8) 0.88992(8) 0.30885(4) 0.01566(14) Uani 1 1 d . . . . .
H007 H 0.585140 0.984510 0.277609 0.019 Uiso 1 1 calc R U . . .
C008 C 0.49246(10) 0.78626(10) 0.44512(5) 0.01743(15) Uani 1 1 d . . . . .
H00A H 0.563191 0.740632 0.443854 0.021 Uiso 1 1 calc R U . . .
H00B H 0.487265 0.817151 0.500398 0.021 Uiso 1 1 calc R U . . .
C009 C 0.55978(10) 0.93146(10) 0.39248(5) 0.01845(16) Uani 1 1 d . . . . .
H00C H 0.492464 0.980716 0.396314 0.022 Uiso 1 1 calc R U . . .
H00D H 0.667413 1.009777 0.410976 0.022 Uiso 1 1 calc R U . . .
C00A C 0.70824(10) 0.87456(11) 0.29313(5) 0.01900(16) Uani 1 1 d . . . . .
H00E H 0.705638 0.790300 0.326932 0.023 Uiso 1 1 calc R U . . .
H00F H 0.805788 0.975403 0.305620 0.023 Uiso 1 1 calc R U . . .

loop_
_atom_site_aniso_label
_atom_site_aniso_U_11
_atom_site_aniso_U_22
_atom_site_aniso_U_33
_atom_site_aniso_U_23
_atom_site_aniso_U_13
_atom_site_aniso_U_12
Mn01 0.01101(10) 0.01101(10) 0.01477(14) 0.000 0.000 0.00551(5)
P002 0.01517(15) 0.01517(15) 0.0104(2) 0.000 0.000 0.00758(7)
P003 0.01257(14) 0.01257(14) 0.0270(3) 0.000 0.000 0.00629(7)
F004 0.0246(3) 0.0219(3) 0.0223(3) -0.0084(2) -0.0067(2) 0.0096(2)
F005 0.0222(3) 0.0217(3) 0.0384(3) 0.0083(2) 0.0068(2) 0.0070(2)
N006 0.0151(3) 0.0151(3) 0.0135(5) 0.000 0.000 0.00757(16)
N007 0.0158(3) 0.0164(3) 0.0137(3) 0.0005(2) -0.0008(2) 0.0073(3)
C008 0.0175(3) 0.0200(4) 0.0131(3) -0.0022(3) -0.0027(3) 0.0081(3)
C009 0.0198(4) 0.0161(3) 0.0160(3) -0.0038(3) -0.0015(3) 0.0064(3)
C00A 0.0132(3) 0.0255(4) 0.0154(3) -0.0005(3) -0.0014(3) 0.0075(3)

loop_
_atom_type_symbol
_atom_type_description
_atom_type_scat_dispersion_real
_atom_type_scat_dispersion_imag
_atom_type_scat_source
C C 0.0033 0.0016 'International Tables Vol C Tables 4.2.6.8 and 6.1.1.4'
F F 0.0171 0.0103 'International Tables Vol C Tables 4.2.6.8 and 6.1.1.4'
Mn Mn 0.3368 0.7283 'International Tables Vol C Tables 4.2.6.8 and 6.1.1.4'
N N 0.0061 0.0033 'International Tables Vol C Tables 4.2.6.8 and 6.1.1.4'
P P 0.1023 0.0942 'International Tables Vol C Tables 4.2.6.8 and 6.1.1.4'
H H 0.0000 0.0000 'International Tables Vol C Tables 4.2.6.8 and 6.1.1.4'

loop_
_geom_angle_atom_site_label_1
_geom_angle_atom_site_label_2
_geom_angle_atom_site_label_3
_geom_angle
_geom_angle_site_symmetry_1
_geom_angle_site_symmetry_3
_geom_angle_publ_flag
N007 Mn01 N007 79.04(3) . 5 ?
N007 Mn01 N007 175.64(3) 2_665 6_565 ?
N007 Mn01 N007 104.578(19) 2_665 3_565 ?
N007 Mn01 N007 104.579(19) . 2_665 ?
N007 Mn01 N007 104.579(19) . 3_565 ?
N007 Mn01 N007 71.92(3) 5 2_665 ?
N007 Mn01 N007 104.578(19) 5 6_565 ?
N007 Mn01 N007 175.64(3) . 4_665 ?
N007 Mn01 N007 104.579(19) 4_665 6_565 ?
N007 Mn01 N007 104.577(19) 5 4_665 ?
N007 Mn01 N007 175.64(3) 5 3_565 ?
N007 Mn01 N007 79.04(3) 2_665 4_665 ?
N007 Mn01 N007 71.92(3) 4_665 3_565 ?
N007 Mn01 N007 71.92(3) . 6_565 ?
N007 Mn01 N007 79.04(3) 6_565 3_565 ?
F004 P002 F004 180.00(3) . 7_776 ?
F004 P002 F004 90.31(3) 3_675 2_765 ?
F004 P002 F004 89.69(3) 3_675 8_566 ?
F004 P002 F004 89.69(3) . 9_656 ?
F004 P002 F004 90.31(3) 7_776 8_566 ?
F004 P002 F004 90.31(3) 7_776 9_656 ?
F004 P002 F004 89.69(3) 9_656 2_765 ?
F004 P002 F004 90.31(3) . 3_675 ?
F004 P002 F004 89.69(3) . 8_566 ?
F004 P002 F004 89.69(3) 7_776 3_675 ?
F004 P002 F004 90.31(3) 9_656 8_566 ?
F004 P002 F004 180.00(3) 9_656 3_675 ?
F004 P002 F004 180.0 2_765 8_566 ?
F004 P002 F004 89.69(3) 7_776 2_765 ?
F004 P002 F004 90.31(3) . 2_765 ?
F005 P003 F005 89.93(5) . 5 ?
F005 P003 F005 90.37(4) 4_775 6_575 ?
F005 P003 F005 89.34(5) 4_775 3_575 ?
F005 P003 F005 90.37(4) . 2_775 ?
F005 P003 F005 179.58(5) 5 3_575 ?
F005 P003 F005 89.34(5) 5 2_775 ?
F005 P003 F005 179.58(5) 2_775 6_575 ?
F005 P003 F005 179.58(5) . 4_775 ?
F005 P003 F005 90.37(4) . 3_575 ?
F005 P003 F005 90.37(4) 5 4_775 ?
F005 P003 F005 90.37(4) 2_775 3_575 ?
F005 P003 F005 89.34(5) . 6_575 ?
F005 P003 F005 89.93(5) 6_575 3_575 ?
F005 P003 F005 90.37(4) 5 6_575 ?
F005 P003 F005 89.93(5) 2_775 4_775 ?
C008 N006 C008 111.21(5) 2_665 . ?
C008 N006 C008 111.21(5) 2_665 3_565 ?
C008 N006 C008 111.21(5) . 3_565 ?
Mn01 N007 H007 105.0 . . ?
C009 N007 Mn01 118.58(5) . . ?
C009 N007 H007 105.0 . . ?
C00A N007 Mn01 109.78(5) . . ?
C00A N007 H007 105.0 . . ?
C00A N007 C009 112.12(7) . . ?
N006 C008 H00A 109.5 . . ?
N006 C008 H00B 109.5 . . ?
N006 C008 C009 110.84(7) . . ?
H00A C008 H00B 108.1 . . ?
C009 C008 H00A 109.5 . . ?
C009 C008 H00B 109.5 . . ?
N007 C009 C008 111.19(7) . . ?
N007 C009 H00C 109.4 . . ?
N007 C009 H00D 109.4 . . ?
C008 C009 H00C 109.4 . . ?
C008 C009 H00D 109.4 . . ?
H00C C009 H00D 108.0 . . ?
N007 C00A C00A 108.83(6) . 6_565 ?
N007 C00A H00E 109.9 . . ?
N007 C00A H00F 109.9 . . ?
C00A C00A H00E 109.9 6_565 . ?
C00A C00A H00F 109.9 6_565 . ?
H00E C00A H00F 108.3 . . ?

loop_
_geom_bond_atom_site_label_1
_geom_bond_atom_site_label_2
_geom_bond_distance
_geom_bond_site_symmetry_2
_geom_bond_publ_flag
Mn01 N007 2.4429(7) . ?
Mn01 N007 2.4429(7) 6_565 ?
Mn01 N007 2.4429(7) 4_665 ?
Mn01 N007 2.4430(7) 5 ?
Mn01 N007 2.4430(7) 2_665 ?
Mn01 N007 2.4429(7) 3_565 ?
P002 F004 1.6042(5) . ?
P002 F004 1.6042(5) 8_566 ?
P002 F004 1.6042(5) 2_765 ?
P002 F004 1.6042(5) 7_776 ?
P002 F004 1.6042(5) 3_675 ?
P002 F004 1.6042(5) 9_656 ?
P003 F005 1.6018(6) . ?
P003 F005 1.6019(6) 3_575 ?
P003 F005 1.6019(6) 6_575 ?
P003 F005 1.6019(6) 5 ?
P003 F005 1.6019(6) 2_775 ?
P003 F005 1.6019(6) 4_775 ?
N006 C008 1.4680(9) 2_665 ?
N006 C008 1.4679(9) . ?
N006 C008 1.4680(9) 3_565 ?
N007 H007 1.0000 . ?
N007 C009 1.4817(11) . ?
N007 C00A 1.4756(11) . ?
C008 H00A 0.9900 . ?
C008 H00B 0.9900 . ?
C008 C009 1.5151(12) . ?
C009 H00C 0.9900 . ?
C009 H00D 0.9900 . ?
C00A C00A 1.5104(17) 6_565 ?
C00A H00E 0.9900 . ?
C00A H00F 0.9900 . ?

loop_
_geom_torsion_atom_site_label_1
_geom_torsion_atom_site_label_2
_geom_torsion_atom_site_label_3
_geom_torsion_atom_site_label_4
_geom_torsion
_geom_torsion_site_symmetry_1
_geom_torsion_site_symmetry_2
_geom_torsion_site_symmetry_3
_geom_torsion_site_symmetry_4
_geom_torsion_publ_flag
Mn01 N007 C009 C008 48.59(8) . . . . ?
Mn01 N007 C00A C00A 46.47(9) . . . 6_565 ?
N006 C008 C009 N007 -58.39(9) . . . . ?
C008 N006 C008 C009 156.45(8) 3_565 . . . ?
C008 N006 C008 C009 -79.02(11) 2_665 . . . ?
C009 N007 C00A C00A -179.51(8) . . . 6_565 ?
C00A N007 C009 C008 -81.01(9) . . . . ?
